data_1524508
loop_
_publ_author_name
'Hauge, S.'

_publ_section_title
;
 Refinements of the crystal structures of selenium dithiocyanate and
 selenium diselenocyanate
;
_journal_name_full 'Acta Chemica Scandinavica, Series A: (28,1974-)'
_journal_page_first 313
_journal_page_last 316
_journal_volume 33
_journal_year 1979
_chemical_formula_sum 'C2 N2 Se3'
_chemical_name_systematic 'Se (Se C N)2'
_space_group_IT_number 62
_symmetry_space_group_name_Hall '-P 2ac 2n'
_symmetry_space_group_name_H-M 'P n m a'
_cell_angle_alpha 90
_cell_angle_beta 90
_cell_angle_gamma 90
_cell_formula_units_Z 4
_cell_length_a 10.1397
_cell_length_b 13.4514
_cell_length_c 4.5139
_cell_volume 615.665
_citation_journal_id_ASTM ACAPCT
_cod_data_source_file Hauge_ACAPCT_1979_446.cif
_cod_data_source_block C2N2Se3
_cod_database_code 1524508

loop_
_symmetry_equiv_pos_as_xyz
x,y,z
-x+1/2,-y,z+1/2
x+1/2,-y+1/2,-z+1/2
-x,y+1/2,-z
-x,-y,-z
x-1/2,y,-z-1/2
-x-1/2,y-1/2,z-1/2
x,-y-1/2,z

loop_
_atom_site_label
_atom_site_type_symbol
_atom_site_fract_x
_atom_site_fract_y
_atom_site_fract_z
_atom_site_occupancy
_atom_site_U_iso_or_equiv
C1 C+4 0.292 0.1056 0.4852 1 0.0
Se2 Se-2 0.4423 0.11422 0.2536 1 0.0
N1 N-3 0.1974 0.0985 0.6159 1 0.0
Se1 Se+2 0.53707 0.25 0.4953 1 0.0
